data_4001838
loop_
_publ_author_name
'Zeilinger, Michael'
'Baran, Volodymyr'
'van W\"ullen, Leo'
'H\"aussermann, Ulrich'
'F\"assler, Thomas F.'

_publ_section_title
;
 Stabilizing the Phase Li15Si4through Lithium--Aluminum Substitution in
 Li15--xAlxSi4(0.4 &lt;x&lt; 0.8)---Single Crystal X-ray Structure
 Determination of Li15Si4and Li14.37Al0.63Si4
;
_journal_issue 20
_journal_name_full 'Chemistry of Materials'
_journal_page_first 4113
_journal_paper_doi 10.1021/cm402721n
_journal_volume 25
_journal_year 2013
_chemical_formula_analytical 'Al0.63 Li14.37 Si4'
_chemical_formula_moiety 'Al0.63 Li14.37 Si4'
_chemical_formula_sum 'Al0.63 Li14.37 Si4'
_chemical_formula_weight 229.14
_chemical_melting_point ?
_chemical_name_common 'Al-doped Lithium Silicide'
_chemical_name_systematic
; 
 ? 
;
_space_group_IT_number 220
_symmetry_cell_setting cubic
_symmetry_Int_Tables_number 220
_symmetry_space_group_name_Hall 'I -4bd 2c 3'
_symmetry_space_group_name_H-M 'I -4 3 d'
_atom_sites_solution_primary direct
_atom_sites_solution_secondary difmap
_audit_creation_method SHELXL-97
_cell_angle_alpha 90.00
_cell_angle_beta 90.00
_cell_angle_gamma 90.00
_cell_formula_units_Z 4
_cell_length_a 10.6172(4)
_cell_length_b 10.6172(4)
_cell_length_c 10.6172(4)
_cell_measurement_reflns_used 9860
_cell_measurement_temperature 123(2)
_cell_measurement_theta_max 40.47
_cell_measurement_theta_min 4.70
_cell_volume 1196.82(8)
_citation_year 2013
_computing_cell_refinement 'SAINT Version 7.56a, Bruker AXS Inc., Madison, Wisconsin, USA, 2008. '
_computing_data_collection
;APEX suite of crystallographic software. APEX 2 Version 2008.4,
 Bruker AXS Inc., Madison, Wisconsin, USA, 2008.
;
_computing_data_reduction 'SAINT Version 7.56a, Bruker AXS Inc., Madison, Wisconsin, USA, 2008. '
_computing_molecular_graphics 'Diamond 3 (Crystal Impact 2011)'
_computing_publication_material 'SHELXL-97 (Sheldrick, 1997)'
_computing_structure_refinement 'SHELXL-97 (Sheldrick, 1997)'
_computing_structure_solution 'SHELXS-97 (Sheldrick, 1997)'
_diffrn_ambient_temperature 123(2)
_diffrn_detector 'CCD plate'
_diffrn_detector_area_resol_mean 16
_diffrn_measured_fraction_theta_full 1.000
_diffrn_measured_fraction_theta_max 1.000
_diffrn_measurement_device_type 'Bruker APEX-II CCD'
_diffrn_measurement_method 'phi- and omega-rotation'
_diffrn_radiation_monochromator graphite
_diffrn_radiation_source 'fine-focus sealed tube'
_diffrn_radiation_type MoK\a
_diffrn_radiation_wavelength 0.71073
_diffrn_reflns_av_R_equivalents 0.0219
_diffrn_reflns_av_sigmaI/netI 0.0047
_diffrn_reflns_limit_h_max 17
_diffrn_reflns_limit_h_min -17
_diffrn_reflns_limit_k_max 17
_diffrn_reflns_limit_k_min -17
_diffrn_reflns_limit_l_max 17
_diffrn_reflns_limit_l_min -15
_diffrn_reflns_number 24153
_diffrn_reflns_theta_full 36.24
_diffrn_reflns_theta_max 36.24
_diffrn_reflns_theta_min 4.70
_exptl_absorpt_coefficient_mu 0.474
_exptl_absorpt_correction_T_max 0.7487
_exptl_absorpt_correction_T_min 0.5493
_exptl_absorpt_correction_type multi-scan
_exptl_absorpt_process_details 'SADABS, Bruker, 2008b'
_exptl_crystal_colour 'metallic silver'
_exptl_crystal_density_diffrn 1.272
_exptl_crystal_density_meas ?
_exptl_crystal_density_method 'not measured'
_exptl_crystal_description block
_exptl_crystal_F_000 429
_exptl_crystal_size_max 0.3
_exptl_crystal_size_mid 0.2
_exptl_crystal_size_min 0.2
_refine_diff_density_max 0.058
_refine_diff_density_min -0.047
_refine_diff_density_rms 0.018
_refine_ls_abs_structure_details 'Flack H D (1983), Acta Cryst. A39, 876-881'
_refine_ls_abs_structure_Flack 0.07(7)
_refine_ls_extinction_method none
_refine_ls_goodness_of_fit_ref 1.299
_refine_ls_matrix_type full
_refine_ls_number_parameters 17
_refine_ls_number_reflns 485
_refine_ls_number_restraints 0
_refine_ls_restrained_S_all 1.299
_refine_ls_R_factor_all 0.0065
_refine_ls_R_factor_gt 0.0063
_refine_ls_shift/su_max 0.002
_refine_ls_shift/su_mean 0.000
_refine_ls_structure_factor_coef Fsqd
_refine_ls_weighting_details 'calc w=1/[\s^2^(Fo^2^)+(0.0091P)^2^+0.0000P] where P=(Fo^2^+2Fc^2^)/3'
_refine_ls_weighting_scheme calc
_refine_ls_wR_factor_gt 0.0165
_refine_ls_wR_factor_ref 0.0165
_reflns_number_gt 480
_reflns_number_total 485
_reflns_threshold_expression >2sigma(I)
_cod_data_source_file cm402721n_si_004.cif
_cod_data_source_block Li14.37Al0.63Si4_123K
_cod_depositor_comments
;
The following automatic conversions were performed:

'_chemical_melting_point' value '-' was changed to '?' - the value is
undefined or not given.

Automatic conversion script
Id: cif_fix_values 1891 2012-01-12 08:04:46Z andrius 

The following automatic conversions were performed:

'_exptl_crystal_density_meas' value 'not measured' was changed to '?'
- the value is perceived as not measured.

Automatic conversion script
Id: cif_fix_values 3008 2015-01-20 13:52:24Z robertas 
;
_cod_database_code 4001838

loop_
_symmetry_equiv_pos_as_xyz
'x, y, z'
'-x+1/2, -y, z+1/2'
'-x, y+1/2, -z+1/2'
'x+1/2, -y+1/2, -z'
'z, x, y'
'z+1/2, -x+1/2, -y'
'-z+1/2, -x, y+1/2'
'-z, x+1/2, -y+1/2'
'y, z, x'
'-y, z+1/2, -x+1/2'
'y+1/2, -z+1/2, -x'
'-y+1/2, -z, x+1/2'
'y+1/4, x+1/4, z+1/4'
'-y+1/4, -x+3/4, z+3/4'
'y+3/4, -x+1/4, -z+3/4'
'-y+3/4, x+3/4, -z+1/4'
'x+1/4, z+1/4, y+1/4'
'-x+3/4, z+3/4, -y+1/4'
'-x+1/4, -z+3/4, y+3/4'
'x+3/4, -z+1/4, -y+3/4'
'z+1/4, y+1/4, x+1/4'
'z+3/4, -y+1/4, -x+3/4'
'-z+3/4, y+3/4, -x+1/4'
'-z+1/4, -y+3/4, x+3/4'
'x+1/2, y+1/2, z+1/2'
'-x+1, -y+1/2, z+1'
'-x+1/2, y+1, -z+1'
'x+1, -y+1, -z+1/2'
'z+1/2, x+1/2, y+1/2'
'z+1, -x+1, -y+1/2'
'-z+1, -x+1/2, y+1'
'-z+1/2, x+1, -y+1'
'y+1/2, z+1/2, x+1/2'
'-y+1/2, z+1, -x+1'
'y+1, -z+1, -x+1/2'
'-y+1, -z+1/2, x+1'
'y+3/4, x+3/4, z+3/4'
'-y+3/4, -x+5/4, z+5/4'
'y+5/4, -x+3/4, -z+5/4'
'-y+5/4, x+5/4, -z+3/4'
'x+3/4, z+3/4, y+3/4'
'-x+5/4, z+5/4, -y+3/4'
'-x+3/4, -z+5/4, y+5/4'
'x+5/4, -z+3/4, -y+5/4'
'z+3/4, y+3/4, x+3/4'
'z+5/4, -y+3/4, -x+5/4'
'-z+5/4, y+5/4, -x+3/4'
'-z+3/4, -y+5/4, x+5/4'

loop_
_atom_site_label
_atom_site_type_symbol
_atom_site_fract_x
_atom_site_fract_y
_atom_site_fract_z
_atom_site_U_iso_or_equiv
_atom_site_adp_type
_atom_site_occupancy
_atom_site_symmetry_multiplicity
_atom_site_calc_flag
_atom_site_refinement_flags
Si Si 0.292808(5) 0.292808(5) 0.292808(5) 0.01100(3) Uani 1 3 d S
Li1 Li 0.34839(3) 0.46277(3) 0.12354(3) 0.01522(12) Uani 0.9605(7) 1 d P
Al1 Al 0.34839(3) 0.46277(3) 0.12354(3) 0.01522(12) Uani 0.0395(7) 1 d P
Li2 Li 0.5000 0.2500 0.1250 0.01329(18) Uani 0.9469(9) 4 d SP
Al2 Al 0.5000 0.2500 0.1250 0.01329(18) Uani 0.0531(9) 4 d SP

loop_
_atom_site_aniso_label
_atom_site_aniso_U_11
_atom_site_aniso_U_22
_atom_site_aniso_U_33
_atom_site_aniso_U_23
_atom_site_aniso_U_13
_atom_site_aniso_U_12
Si 0.01100(3) 0.01100(3) 0.01100(3) -0.00016(2) -0.00016(2) -0.00016(2)
Li1 0.01626(18) 0.01285(17) 0.01656(18) 0.00095(12) 0.00482(12) 0.00015(12)
Al1 0.01626(18) 0.01285(17) 0.01656(18) 0.00095(12) 0.00482(12) 0.00015(12)
Li2 0.0138(2) 0.0138(2) 0.0122(3) 0.000 0.000 0.000
Al2 0.0138(2) 0.0138(2) 0.0122(3) 0.000 0.000 0.000

loop_
_atom_type_symbol
_atom_type_description
_atom_type_scat_dispersion_real
_atom_type_scat_dispersion_imag
_atom_type_scat_source
Li Li -0.0003 0.0001 'International Tables Vol C Tables 4.2.6.8 and 6.1.1.4'
Si Si 0.0817 0.0704 'International Tables Vol C Tables 4.2.6.8 and 6.1.1.4'

loop_
_geom_angle_atom_site_label_1
_geom_angle_atom_site_label_2
_geom_angle_atom_site_label_3
_geom_angle
_geom_angle_site_symmetry_1
_geom_angle_site_symmetry_3
Li1 Si Al1 118.287(4) . 9
Li1 Si Li1 118.287(4) . 9
Al1 Si Li1 0.000(11) 9 9
Li1 Si Al1 118.288(4) . 5
Al1 Si Al1 118.286(4) 9 5
Li1 Si Al1 118.286(4) 9 5
Li1 Si Li1 118.288(4) . 5
Al1 Si Li1 118.286(4) 9 5
Li1 Si Li1 118.286(4) 9 5
Al1 Si Li1 0.000(18) 5 5
Li1 Si Al1 68.870(14) . 24_554
Al1 Si Al1 127.240(12) 9 24_554
Li1 Si Al1 127.240(12) 9 24_554
Al1 Si Al1 94.730(9) 5 24_554
Li1 Si Al1 94.730(9) 5 24_554
Li1 Si Li1 68.870(14) . 24_554
Al1 Si Li1 127.240(12) 9 24_554
Li1 Si Li1 127.240(12) 9 24_554
Al1 Si Li1 94.730(9) 5 24_554
Li1 Si Li1 94.730(9) 5 24_554
Al1 Si Li1 0.000(19) 24_554 24_554
Li1 Si Al1 127.239(12) . 20_455
Al1 Si Al1 94.730(9) 9 20_455
Li1 Si Al1 94.730(9) 9 20_455
Al1 Si Al1 68.871(14) 5 20_455
Li1 Si Al1 68.871(14) 5 20_455
Al1 Si Al1 58.368(13) 24_554 20_455
Li1 Si Al1 58.368(13) 24_554 20_455
Li1 Si Li1 127.239(12) . 20_455
Al1 Si Li1 94.730(9) 9 20_455
Li1 Si Li1 94.730(9) 9 20_455
Al1 Si Li1 68.871(14) 5 20_455
Li1 Si Li1 68.871(14) 5 20_455
Al1 Si Li1 58.368(13) 24_554 20_455
Li1 Si Li1 58.368(13) 24_554 20_455
Al1 Si Li1 0.00(2) 20_455 20_455
Li1 Si Al1 94.731(9) . 16_545
Al1 Si Al1 68.871(14) 9 16_545
Li1 Si Al1 68.871(14) 9 16_545
Al1 Si Al1 127.238(12) 5 16_545
Li1 Si Al1 127.238(12) 5 16_545
Al1 Si Al1 58.369(13) 24_554 16_545
Li1 Si Al1 58.369(13) 24_554 16_545
Al1 Si Al1 58.367(13) 20_455 16_545
Li1 Si Al1 58.367(13) 20_455 16_545
Li1 Si Li1 94.731(9) . 16_545
Al1 Si Li1 68.871(14) 9 16_545
Li1 Si Li1 68.871(14) 9 16_545
Al1 Si Li1 127.238(12) 5 16_545
Li1 Si Li1 127.238(12) 5 16_545
Al1 Si Li1 58.369(13) 24_554 16_545
Li1 Si Li1 58.369(13) 24_554 16_545
Al1 Si Li1 58.367(13) 20_455 16_545
Li1 Si Li1 58.367(13) 20_455 16_545
Al1 Si Li1 0.00(2) 16_545 16_545
Si Li1 Al1 172.075(10) . 7_564
Si Li1 Li1 172.075(10) . 7_564
Al1 Li1 Li1 0.00(2) 7_564 7_564
Si Li1 Al1 122.55(2) . 10_655
Al1 Li1 Al1 60.0 7_564 10_655
Li1 Li1 Al1 60.0 7_564 10_655
Si Li1 Li1 122.55(2) . 10_655
Al1 Li1 Li1 60.0 7_564 10_655
Li1 Li1 Li1 60.0 7_564 10_655
Al1 Li1 Li1 0.000(12) 10_655 10_655
Si Li1 Si 127.102(14) . 39_454
Al1 Li1 Si 60.817(6) 7_564 39_454
Li1 Li1 Si 60.817(6) 7_564 39_454
Al1 Li1 Si 60.816(6) 10_655 39_454
Li1 Li1 Si 60.816(6) 10_655 39_454
Si Li1 Al2 64.502(8) . 5
Al1 Li1 Al2 107.596(12) 7_564 5
Li1 Li1 Al2 107.596(12) 7_564 5
Al1 Li1 Al2 120.285(8) 10_655 5
Li1 Li1 Al2 120.285(8) 10_655 5
Si Li1 Al2 166.967(15) 39_454 5
Si Li1 Li2 64.502(8) . 5
Al1 Li1 Li2 107.596(12) 7_564 5
Li1 Li1 Li2 107.596(12) 7_564 5
Al1 Li1 Li2 120.285(8) 10_655 5
Li1 Li1 Li2 120.285(8) 10_655 5
Si Li1 Li2 166.967(15) 39_454 5
Al2 Li1 Li2 0.0 5 5
Si Li1 Li2 64.215(8) . .
Al1 Li1 Li2 123.676(7) 7_564 .
Li1 Li1 Li2 123.676(7) 7_564 .
Al1 Li1 Li2 94.869(13) 10_655 .
Li1 Li1 Li2 94.869(13) 10_655 .
Si Li1 Li2 62.938(8) 39_454 .
Al2 Li1 Li2 127.875(13) 5 .
Li2 Li1 Li2 127.875(13) 5 .
Si Li1 Li1 62.321(13) . 28_455
Al1 Li1 Li1 113.841(14) 7_564 28_455
Li1 Li1 Li1 113.841(14) 7_564 28_455
Al1 Li1 Li1 73.152(10) 10_655 28_455
Li1 Li1 Li1 73.152(10) 10_655 28_455
Si Li1 Li1 129.024(8) 39_454 28_455
Al2 Li1 Li1 59.455(7) 5 28_455
Li2 Li1 Li1 59.455(7) 5 28_455
Li2 Li1 Li1 102.981(15) . 28_455
Si Li1 Al1 62.321(13) . 28_455
Al1 Li1 Al1 113.841(14) 7_564 28_455
Li1 Li1 Al1 113.841(14) 7_564 28_455
Al1 Li1 Al1 73.152(10) 10_655 28_455
Li1 Li1 Al1 73.152(10) 10_655 28_455
Si Li1 Al1 129.024(8) 39_454 28_455
Al2 Li1 Al1 59.455(7) 5 28_455
Li2 Li1 Al1 59.455(7) 5 28_455
Li2 Li1 Al1 102.981(15) . 28_455
Li1 Li1 Al1 0.00(2) 28_455 28_455
Al1 Li2 Li1 0.0 36_554 36_554
Al1 Li2 Al1 61.091(14) 36_554 9
Li1 Li2 Al1 61.091(14) 36_554 9
Al1 Li2 Li1 61.091(14) 36_554 9
Li1 Li2 Li1 61.091(14) 36_554 9
Al1 Li2 Li1 0.00(2) 9 9
Al1 Li2 Al1 137.876(9) 36_554 46_454
Li1 Li2 Al1 137.876(9) 36_554 46_454
Al1 Li2 Al1 137.877(9) 9 46_454
Li1 Li2 Al1 137.877(9) 9 46_454
Al1 Li2 Li1 137.876(9) 36_554 46_454
Li1 Li2 Li1 137.876(9) 36_554 46_454
Al1 Li2 Li1 137.877(9) 9 46_454
Li1 Li2 Li1 137.877(9) 9 46_454
Al1 Li2 Li1 0.00(2) 46_454 46_454
Al1 Li2 Al1 137.877(9) 36_554 23_545
Li1 Li2 Al1 137.877(9) 36_554 23_545
Al1 Li2 Al1 137.876(9) 9 23_545
Li1 Li2 Al1 137.876(9) 9 23_545
Al1 Li2 Al1 61.093(14) 46_454 23_545
Li1 Li2 Al1 61.093(14) 46_454 23_545
Al1 Li2 Li1 137.877(9) 36_554 23_545
Li1 Li2 Li1 137.877(9) 36_554 23_545
Al1 Li2 Li1 137.876(9) 9 23_545
Li1 Li2 Li1 137.876(9) 9 23_545
Al1 Li2 Li1 61.093(14) 46_454 23_545
Li1 Li2 Li1 61.093(14) 46_454 23_545
Al1 Li2 Li1 0.000(15) 23_545 23_545
Al1 Li2 Li1 108.576(14) 36_554 26_554
Li1 Li2 Li1 108.576(14) 36_554 26_554
Al1 Li2 Li1 72.005(7) 9 26_554
Li1 Li2 Li1 72.005(7) 9 26_554
Al1 Li2 Li1 113.266(10) 46_454 26_554
Li1 Li2 Li1 113.266(10) 46_454 26_554
Al1 Li2 Li1 66.131(13) 23_545 26_554
Li1 Li2 Li1 66.131(13) 23_545 26_554
Al1 Li2 Al1 108.576(14) 36_554 26_554
Li1 Li2 Al1 108.576(14) 36_554 26_554
Al1 Li2 Al1 72.005(7) 9 26_554
Li1 Li2 Al1 72.005(7) 9 26_554
Al1 Li2 Al1 113.266(10) 46_454 26_554
Li1 Li2 Al1 113.266(10) 46_454 26_554
Al1 Li2 Al1 66.131(13) 23_545 26_554
Li1 Li2 Al1 66.131(13) 23_545 26_554
Li1 Li2 Al1 0.000(17) 26_554 26_554
Al1 Li2 Li1 72.005(7) 36_554 .
Li1 Li2 Li1 72.005(7) 36_554 .
Al1 Li2 Li1 108.576(14) 9 .
Li1 Li2 Li1 108.576(14) 9 .
Al1 Li2 Li1 66.131(13) 46_454 .
Li1 Li2 Li1 66.131(13) 46_454 .
Al1 Li2 Li1 113.266(10) 23_545 .
Li1 Li2 Li1 113.266(10) 23_545 .
Li1 Li2 Li1 179.359(15) 26_554 .
Al1 Li2 Li1 179.359(15) 26_554 .

loop_
_geom_bond_atom_site_label_1
_geom_bond_atom_site_label_2
_geom_bond_distance
_geom_bond_site_symmetry_2
Si Li1 2.6142(4) .
Si Al1 2.6143(4) 9
Si Li1 2.6143(4) 9
Si Al1 2.6143(4) 5
Si Li1 2.6143(4) 5
Si Al1 2.7173(4) 24_554
Si Li1 2.7173(4) 24_554
Si Al1 2.7173(4) 20_455
Si Li1 2.7173(4) 20_455
Si Al1 2.7173(4) 16_545
Si Li1 2.7173(4) 16_545
Li1 Al1 2.6500(6) 7_564
Li1 Li1 2.6500(6) 7_564
Li1 Al1 2.6500(6) 10_655
Li1 Li1 2.6500(6) 10_655
Li1 Si 2.7173(4) 39_454
Li1 Al2 2.7539(4) 5
Li1 Li2 2.7539(4) 5
Li1 Li2 2.7739(4) .
Li1 Li1 2.7993(7) 28_455
Li1 Al1 2.7993(7) 28_455
Li2 Al1 2.7539(4) 36_554
Li2 Li1 2.7539(4) 36_554
Li2 Al1 2.7539(4) 9
Li2 Li1 2.7539(4) 9
Li2 Al1 2.7539(4) 46_454
Li2 Li1 2.7539(4) 46_454
Li2 Al1 2.7540(4) 23_545
Li2 Li1 2.7540(4) 23_545
Li2 Li1 2.7739(4) 26_554
Li2 Al1 2.7739(4) 26_554
